data_7058354
loop_
_publ_author_name
'Huang, Ying'
'Huang, Yi-Xin'
'Sun, Jing'
'Yan, Chaoguo'

_publ_section_title
;
 [3+2] cycloaddition reaction for synthesis of
 spiro[indoline-3,3'-pyrrolidines] and evaluation of cytotoxicity to
 cancer cells
;
_journal_name_full 'New Journal of Chemistry'
_journal_paper_doi 10.1039/C9NJ00994A
_journal_year 2019
_chemical_formula_moiety 'C29 H31 Cl N2 O9'
_chemical_formula_sum 'C29 H31 Cl N2 O9'
_chemical_formula_weight 587.01
_space_group_crystal_system monoclinic
_space_group_IT_number 14
_space_group_name_Hall '-P 2yn'
_space_group_name_H-M_alt 'P 1 21/n 1'
_symmetry_space_group_name_Hall '-P 2yn'
_symmetry_space_group_name_H-M 'P 1 21/n 1'
_atom_sites_solution_hydrogens mixed
_audit_creation_method SHELXL-2014/7
_audit_update_record
;
2019-02-24 deposited with the CCDC.    2019-05-03 downloaded from the CCDC.
;
_cell_angle_alpha 90
_cell_angle_beta 109.121(4)
_cell_angle_gamma 90
_cell_formula_units_Z 4
_cell_length_a 11.0078(16)
_cell_length_b 25.498(4)
_cell_length_c 11.1280(14)
_cell_measurement_reflns_used 5216
_cell_measurement_temperature 296(2)
_cell_measurement_theta_max 22.34
_cell_measurement_theta_min 2.40
_cell_volume 2951.1(7)
_computing_cell_refinement 'Bruker SAINT'
_computing_data_collection 'Bruker APEX2'
_computing_data_reduction 'Bruker SAINT'
_computing_molecular_graphics 'Bruker SHELXTL'
_computing_publication_material 'Bruker SHELXTL'
_computing_structure_refinement 'SHELXL-2014/7 (Sheldrick, 2014)'
_computing_structure_solution 'SHELXS-97 (Sheldrick 2008)'
_diffrn_ambient_temperature 296(2)
_diffrn_measured_fraction_theta_full 0.993
_diffrn_measured_fraction_theta_max 0.984
_diffrn_measurement_device_type 'CCD area detector'
_diffrn_measurement_method 'phi and omega scans'
_diffrn_radiation_source 'fine-focus sealed tube'
_diffrn_radiation_type MoK\a
_diffrn_radiation_wavelength 0.71073
_diffrn_reflns_av_R_equivalents 0.0744
_diffrn_reflns_av_unetI/netI 0.1102
_diffrn_reflns_Laue_measured_fraction_full 0.993
_diffrn_reflns_Laue_measured_fraction_max 0.984
_diffrn_reflns_limit_h_max 14
_diffrn_reflns_limit_h_min -12
_diffrn_reflns_limit_k_max 27
_diffrn_reflns_limit_k_min -33
_diffrn_reflns_limit_l_max 14
_diffrn_reflns_limit_l_min -13
_diffrn_reflns_number 24762
_diffrn_reflns_point_group_measured_fraction_full 0.993
_diffrn_reflns_point_group_measured_fraction_max 0.984
_diffrn_reflns_theta_full 25.242
_diffrn_reflns_theta_max 27.602
_diffrn_reflns_theta_min 2.095
_exptl_absorpt_coefficient_mu 0.185
_exptl_absorpt_correction_T_max 0.964
_exptl_absorpt_correction_T_min 0.953
_exptl_absorpt_correction_type multi-scan
_exptl_absorpt_process_details sadabs
_exptl_crystal_colour colorless
_exptl_crystal_density_diffrn 1.321
_exptl_crystal_description block
_exptl_crystal_F_000 1232
_exptl_crystal_size_max 0.260
_exptl_crystal_size_mid 0.220
_exptl_crystal_size_min 0.200
_refine_diff_density_max 0.297
_refine_diff_density_min -0.312
_refine_diff_density_rms 0.048
_refine_ls_extinction_method none
_refine_ls_goodness_of_fit_ref 1.010
_refine_ls_hydrogen_treatment constr
_refine_ls_matrix_type full
_refine_ls_number_parameters 374
_refine_ls_number_reflns 6750
_refine_ls_number_restraints 28
_refine_ls_restrained_S_all 1.049
_refine_ls_R_factor_all 0.1677
_refine_ls_R_factor_gt 0.0689
_refine_ls_shift/su_max 0.002
_refine_ls_shift/su_mean 0.000
_refine_ls_structure_factor_coef Fsqd
_refine_ls_weighting_details 'w=1/[\s^2^(Fo^2^)+(0.0507P)^2^+1.2742P] where P=(Fo^2^+2Fc^2^)/3'
_refine_ls_weighting_scheme calc
_refine_ls_wR_factor_gt 0.1188
_refine_ls_wR_factor_ref 0.1454
_reflns_Friedel_coverage 0.000
_reflns_number_gt 3425
_reflns_number_total 6750
_reflns_threshold_expression 'I > 2\s(I)'
_cod_data_source_file c9nj00994a2.cif
_cod_data_source_block 1s
_cod_original_cell_volume 2951.0(7)
_cod_database_code 7058354
_shelx_shelxl_version_number 2014/7
_shelx_space_group_comment
; 
The symmetry employed for this shelxl refinement is uniquely defined 
by the following loop, which should always be used as a source of 
symmetry information in preference to the above space-group names. 
They are only intended as comments. 
;
_shelx_estimated_absorpt_t_min 0.954
_shelx_estimated_absorpt_t_max 0.964

loop_
_space_group_symop_operation_xyz
'x, y, z'
'-x+1/2, y+1/2, -z+1/2'
'-x, -y, -z'
'x-1/2, -y-1/2, z-1/2'

loop_
_atom_site_label
_atom_site_type_symbol
_atom_site_fract_x
_atom_site_fract_y
_atom_site_fract_z
_atom_site_U_iso_or_equiv
_atom_site_adp_type
_atom_site_occupancy
_atom_site_site_symmetry_order
_atom_site_calc_flag
_atom_site_refinement_flags_posn
_atom_site_refinement_flags_adp
C1 C 0.7386(3) 0.34895(12) 0.0542(3) 0.0475(8) Uani 1 1 d . .
H1 H 0.6865 0.3257 -0.0046 0.057 Uiso 1 1 calc R U
C2 C 0.8611(3) 0.36009(14) 0.0512(3) 0.0622(9) Uani 1 1 d . .
H2 H 0.8900 0.3449 -0.0105 0.075 Uiso 1 1 calc R U
C3 C 0.9389(3) 0.39348(16) 0.1395(4) 0.0714(11) Uani 1 1 d . .
H3 H 1.0214 0.4007 0.1389 0.086 Uiso 1 1 calc R U
C4 C 0.8947(3) 0.41614(15) 0.2287(3) 0.0715(11) Uani 1 1 d . .
H4 H 0.9476 0.4389 0.2885 0.086 Uiso 1 1 calc R U
C5 C 0.7725(3) 0.40550(13) 0.2308(3) 0.0569(9) Uani 1 1 d . .
H5 H 0.7436 0.4212 0.2919 0.068 Uiso 1 1 calc R U
C6 C 0.6932(3) 0.37192(11) 0.1432(2) 0.0374(7) Uani 1 1 d . .
C7 C 0.5581(3) 0.36164(12) 0.1435(2) 0.0415(7) Uani 1 1 d . .
H7A H 0.5075 0.3933 0.1175 0.050 Uiso 1 1 calc R U
H7B H 0.5195 0.3346 0.0813 0.050 Uiso 1 1 calc R U
C8 C 0.5224(2) 0.37827(12) 0.3498(2) 0.0326(6) Uani 1 1 d . .
C9 C 0.5270(2) 0.34620(9) 0.4691(2) 0.0292(6) Uani 1 1 d . .
C10 C 0.5805(2) 0.29416(10) 0.4432(2) 0.0290(6) Uani 1 1 d . .
C11 C 0.6173(2) 0.24960(10) 0.5166(2) 0.0328(6) Uani 1 1 d . .
H11 H 0.6103 0.2477 0.5975 0.039 Uiso 1 1 calc R U
C12 C 0.6651(2) 0.20773(10) 0.4666(3) 0.0357(7) Uani 1 1 d . .
C13 C 0.6737(3) 0.20953(11) 0.3461(3) 0.0413(7) Uani 1 1 d . .
H13 H 0.7047 0.1806 0.3144 0.050 Uiso 1 1 calc R U
C14 C 0.6367(3) 0.25386(11) 0.2718(3) 0.0407(7) Uani 1 1 d . .
H14 H 0.6422 0.2553 0.1902 0.049 Uiso 1 1 calc R U
C15 C 0.5917(2) 0.29567(10) 0.3219(2) 0.0313(6) Uani 1 1 d . .
C16 C 0.6055(2) 0.37444(10) 0.5948(2) 0.0319(6) Uani 1 1 d . .
H16 H 0.5922 0.4123 0.5828 0.038 Uiso 1 1 calc R U
C17 C 0.7490(3) 0.36330(11) 0.6354(3) 0.0411(7) Uani 1 1 d . .
C18 C 0.9403(3) 0.38092(18) 0.5895(4) 0.0899(12) Uani 1 1 d . U
H18A H 0.9646 0.3465 0.6266 0.108 Uiso 1 1 calc R U
H18B H 0.9605 0.3825 0.5110 0.108 Uiso 1 1 calc R U
C19 C 1.0127(4) 0.4204(2) 0.6761(6) 0.1398(18) Uani 1 1 d . U
H19A H 0.9929 0.4543 0.6370 0.210 Uiso 1 1 calc R U
H19B H 1.1029 0.4136 0.6964 0.210 Uiso 1 1 calc R U
H19C H 0.9904 0.4197 0.7525 0.210 Uiso 1 1 calc R U
C20 C 0.5430(3) 0.35587(10) 0.6927(2) 0.0345(7) Uani 1 1 d . .
H20 H 0.6009 0.3299 0.7475 0.041 Uiso 1 1 calc R U
C21 C 0.5204(3) 0.39841(12) 0.7782(3) 0.0458(8) Uani 1 1 d . .
C22 C 0.6034(4) 0.47645(13) 0.8909(3) 0.0817(12) Uani 1 1 d . U
H22A H 0.5969 0.4610 0.9682 0.098 Uiso 1 1 calc R U
H22B H 0.5287 0.4985 0.8534 0.098 Uiso 1 1 calc R U
C23 C 0.7231(5) 0.50801(16) 0.9196(4) 0.1099(15) Uani 1 1 d . U
H23A H 0.7964 0.4856 0.9544 0.165 Uiso 1 1 calc R U
H23B H 0.7232 0.5348 0.9803 0.165 Uiso 1 1 calc R U
H23C H 0.7271 0.5240 0.8429 0.165 Uiso 1 1 calc R U
C24 C 0.3906(2) 0.34175(10) 0.4855(2) 0.0302(6) Uani 1 1 d . .
C25 C 0.3167(3) 0.39418(10) 0.4476(3) 0.0348(7) Uani 1 1 d . .
C26 C 0.3002(3) 0.48199(12) 0.5078(3) 0.0733(11) Uani 1 1 d . .
H26A H 0.3062 0.4937 0.4280 0.110 Uiso 1 1 calc R U
H26B H 0.3446 0.5062 0.5737 0.110 Uiso 1 1 calc R U
H26C H 0.2114 0.4801 0.5023 0.110 Uiso 1 1 calc R U
C27 C 0.3059(2) 0.29857(10) 0.4038(2) 0.0354(7) Uani 1 1 d . .
H27A H 0.2935 0.3054 0.3148 0.043 Uiso 1 1 calc R U
H27B H 0.3490 0.2650 0.4258 0.043 Uiso 1 1 calc R U
C28 C 0.1780(3) 0.29614(11) 0.4234(3) 0.0368(7) Uani 1 1 d . .
C29 C -0.0372(3) 0.26741(13) 0.3360(3) 0.0615(9) Uani 1 1 d . .
H29A H -0.0353 0.2473 0.4096 0.092 Uiso 1 1 calc R U
H29B H -0.0927 0.2506 0.2609 0.092 Uiso 1 1 calc R U
H29C H -0.0687 0.3020 0.3425 0.092 Uiso 1 1 calc R U
Cl1 Cl 0.71632(8) 0.15146(3) 0.55841(8) 0.0556(3) Uani 1 1 d . .
N1 N 0.5526(2) 0.34518(9) 0.26710(19) 0.0348(5) Uani 1 1 d . .
N2 N 0.4257(2) 0.32840(8) 0.61969(19) 0.0361(6) Uani 1 1 d . .
H2A H 0.3684 0.3338 0.6495 0.043 Uiso 1 1 d R U
O1 O 0.49682(18) 0.42457(8) 0.33247(17) 0.0461(5) Uani 1 1 d . .
O2 O 0.8059(2) 0.33523(9) 0.7219(2) 0.0684(7) Uani 1 1 d . .
O3 O 0.80222(19) 0.38860(9) 0.5618(2) 0.0612(6) Uani 1 1 d . U
O4 O 0.4360(3) 0.39639(9) 0.8243(2) 0.0700(7) Uani 1 1 d . .
O5 O 0.6099(2) 0.43535(8) 0.80163(18) 0.0570(6) Uani 1 1 d . U
O6 O 0.23127(19) 0.40082(8) 0.34973(19) 0.0557(6) Uani 1 1 d . .
O7 O 0.35843(18) 0.43026(7) 0.53745(17) 0.0458(5) Uani 1 1 d . .
O8 O 0.15360(19) 0.31350(9) 0.5133(2) 0.0618(6) Uani 1 1 d . .
O9 O 0.09172(17) 0.27086(8) 0.32852(18) 0.0508(5) Uani 1 1 d . .

loop_
_atom_site_aniso_label
_atom_site_aniso_U_11
_atom_site_aniso_U_22
_atom_site_aniso_U_33
_atom_site_aniso_U_23
_atom_site_aniso_U_13
_atom_site_aniso_U_12
C1 0.048(2) 0.058(2) 0.0370(17) 0.0047(15) 0.0147(15) 0.0029(16)
C2 0.053(2) 0.088(3) 0.055(2) 0.0079(19) 0.0309(18) 0.014(2)
C3 0.042(2) 0.103(3) 0.075(3) 0.014(2) 0.028(2) -0.003(2)
C4 0.053(2) 0.093(3) 0.068(2) -0.013(2) 0.019(2) -0.027(2)
C5 0.051(2) 0.069(2) 0.058(2) -0.0109(17) 0.0283(17) -0.0120(18)
C6 0.0362(17) 0.0471(18) 0.0307(15) 0.0069(13) 0.0133(13) 0.0021(14)
C7 0.0371(17) 0.058(2) 0.0293(15) 0.0077(13) 0.0104(13) -0.0012(14)
C8 0.0243(14) 0.0410(18) 0.0314(15) 0.0011(13) 0.0074(12) -0.0009(13)
C9 0.0279(14) 0.0305(15) 0.0291(14) 0.0005(11) 0.0092(11) 0.0007(12)
C10 0.0220(13) 0.0330(16) 0.0326(15) 0.0006(12) 0.0097(11) -0.0004(12)
C11 0.0299(14) 0.0366(17) 0.0338(15) 0.0012(13) 0.0131(12) 0.0010(12)
C12 0.0300(15) 0.0329(16) 0.0445(17) -0.0003(13) 0.0126(13) 0.0012(13)
C13 0.0404(17) 0.0373(18) 0.0523(19) -0.0131(14) 0.0233(14) -0.0005(14)
C14 0.0443(17) 0.0478(19) 0.0343(16) -0.0085(14) 0.0188(14) -0.0054(15)
C15 0.0284(14) 0.0352(16) 0.0296(15) -0.0006(12) 0.0083(12) -0.0037(12)
C16 0.0319(15) 0.0301(15) 0.0309(15) -0.0013(12) 0.0065(12) 0.0025(12)
C17 0.0365(17) 0.0431(18) 0.0383(17) -0.0065(14) 0.0048(15) 0.0023(14)
C18 0.0329(19) 0.113(3) 0.127(3) 0.018(2) 0.030(2) 0.0088(19)
C19 0.053(2) 0.123(4) 0.218(4) -0.002(3) 0.010(3) -0.008(2)
C20 0.0390(16) 0.0362(16) 0.0267(14) 0.0008(12) 0.0086(12) 0.0050(13)
C21 0.063(2) 0.042(2) 0.0279(16) 0.0033(14) 0.0097(16) 0.0060(17)
C22 0.148(3) 0.041(2) 0.0473(19) -0.0101(16) 0.020(2) -0.003(2)
C23 0.162(4) 0.055(2) 0.078(2) -0.013(2) -0.008(3) -0.013(2)
C24 0.0312(14) 0.0313(15) 0.0300(15) 0.0013(11) 0.0127(12) 0.0015(12)
C25 0.0316(16) 0.0367(17) 0.0379(17) -0.0017(13) 0.0139(14) -0.0014(13)
C26 0.078(3) 0.033(2) 0.098(3) -0.0042(18) 0.015(2) 0.0156(18)
C27 0.0351(16) 0.0361(16) 0.0381(15) -0.0026(13) 0.0160(13) -0.0008(13)
C28 0.0344(16) 0.0359(16) 0.0414(17) 0.0017(13) 0.0140(14) 0.0007(13)
C29 0.0309(17) 0.074(2) 0.081(2) -0.0199(19) 0.0192(16) -0.0113(16)
Cl1 0.0565(5) 0.0409(5) 0.0726(6) 0.0112(4) 0.0254(4) 0.0150(4)
N1 0.0346(13) 0.0414(14) 0.0299(12) 0.0039(11) 0.0129(10) 0.0003(11)
N2 0.0371(13) 0.0429(14) 0.0309(12) 0.0028(10) 0.0147(10) 0.0003(11)
O1 0.0552(13) 0.0371(13) 0.0480(12) 0.0120(9) 0.0198(10) 0.0086(10)
O2 0.0442(13) 0.0868(18) 0.0627(15) 0.0204(13) 0.0020(11) 0.0142(12)
O3 0.0348(12) 0.0805(16) 0.0716(14) 0.0185(12) 0.0218(11) 0.0076(11)
O4 0.0880(19) 0.0811(18) 0.0557(14) -0.0106(12) 0.0436(14) 0.0061(14)
O5 0.0880(17) 0.0393(12) 0.0401(12) -0.0086(10) 0.0160(11) -0.0055(12)
O6 0.0474(13) 0.0533(14) 0.0497(13) 0.0005(10) -0.0070(11) 0.0115(10)
O7 0.0523(13) 0.0325(11) 0.0483(12) -0.0054(9) 0.0104(10) 0.0090(9)
O8 0.0421(13) 0.0981(19) 0.0534(13) -0.0227(13) 0.0267(11) -0.0110(12)
O9 0.0345(12) 0.0588(14) 0.0606(13) -0.0217(11) 0.0177(10) -0.0111(10)

loop_
_atom_type_symbol
_atom_type_description
_atom_type_scat_dispersion_real
_atom_type_scat_dispersion_imag
_atom_type_scat_source
C C 0.0033 0.0016 'International Tables Vol C Tables 4.2.6.8 and 6.1.1.4'
H H 0.0000 0.0000 'International Tables Vol C Tables 4.2.6.8 and 6.1.1.4'
N N 0.0061 0.0033 'International Tables Vol C Tables 4.2.6.8 and 6.1.1.4'
O O 0.0106 0.0060 'International Tables Vol C Tables 4.2.6.8 and 6.1.1.4'
Cl Cl 0.1484 0.1585 'International Tables Vol C Tables 4.2.6.8 and 6.1.1.4'

loop_
_geom_angle_atom_site_label_1
_geom_angle_atom_site_label_2
_geom_angle_atom_site_label_3
_geom_angle
C6 C1 C2 120.9(3)
C6 C1 H1 119.5
C2 C1 H1 119.5
C3 C2 C1 119.6(3)
C3 C2 H2 120.2
C1 C2 H2 120.2
C4 C3 C2 119.8(3)
C4 C3 H3 120.1
C2 C3 H3 120.1
C3 C4 C5 120.6(3)
C3 C4 H4 119.7
C5 C4 H4 119.7
C6 C5 C4 120.4(3)
C6 C5 H5 119.8
C4 C5 H5 119.8
C5 C6 C1 118.6(3)
C5 C6 C7 120.3(3)
C1 C6 C7 121.1(3)
N1 C7 C6 113.3(2)
N1 C7 H7A 108.9
C6 C7 H7A 108.9
N1 C7 H7B 108.9
C6 C7 H7B 108.9
H7A C7 H7B 107.7
O1 C8 N1 126.0(2)
O1 C8 C9 126.3(2)
N1 C8 C9 107.7(2)
C10 C9 C8 101.9(2)
C10 C9 C16 116.0(2)
C8 C9 C16 112.3(2)
C10 C9 C24 113.7(2)
C8 C9 C24 111.92(19)
C16 C9 C24 101.42(19)
C11 C10 C15 119.5(2)
C11 C10 C9 131.7(2)
C15 C10 C9 108.8(2)
C10 C11 C12 118.3(2)
C10 C11 H11 120.9
C12 C11 H11 120.9
C13 C12 C11 121.5(2)
C13 C12 Cl1 119.1(2)
C11 C12 Cl1 119.4(2)
C12 C13 C14 120.6(3)
C12 C13 H13 119.7
C14 C13 H13 119.7
C15 C14 C13 118.0(3)
C15 C14 H14 121.0
C13 C14 H14 121.0
C14 C15 C10 122.1(2)
C14 C15 N1 128.5(2)
C10 C15 N1 109.4(2)
C17 C16 C20 113.1(2)
C17 C16 C9 113.4(2)
C20 C16 C9 104.4(2)
C17 C16 H16 108.6
C20 C16 H16 108.6
C9 C16 H16 108.6
O2 C17 O3 124.6(3)
O2 C17 C16 124.7(3)
O3 C17 C16 110.7(2)
C19 C18 O3 110.9(4)
C19 C18 H18A 109.5
O3 C18 H18A 109.5
C19 C18 H18B 109.5
O3 C18 H18B 109.5
H18A C18 H18B 108.1
C18 C19 H19A 109.5
C18 C19 H19B 109.5
H19A C19 H19B 109.5
C18 C19 H19C 109.5
H19A C19 H19C 109.5
H19B C19 H19C 109.5
N2 C20 C21 113.3(2)
N2 C20 C16 105.80(19)
C21 C20 C16 115.3(2)
N2 C20 H20 107.4
C21 C20 H20 107.4
C16 C20 H20 107.4
O4 C21 O5 125.1(3)
O4 C21 C20 123.2(3)
O5 C21 C20 111.5(3)
O5 C22 C23 107.3(3)
O5 C22 H22A 110.3
C23 C22 H22A 110.3
O5 C22 H22B 110.3
C23 C22 H22B 110.3
H22A C22 H22B 108.5
C22 C23 H23A 109.5
C22 C23 H23B 109.5
H23A C23 H23B 109.5
C22 C23 H23C 109.5
H23A C23 H23C 109.5
H23B C23 H23C 109.5
N2 C24 C27 110.2(2)
N2 C24 C25 114.9(2)
C27 C24 C25 107.2(2)
N2 C24 C9 101.11(19)
C27 C24 C9 113.6(2)
C25 C24 C9 110.0(2)
O6 C25 O7 124.4(2)
O6 C25 C24 123.8(2)
O7 C25 C24 111.8(2)
O7 C26 H26A 109.5
O7 C26 H26B 109.5
H26A C26 H26B 109.5
O7 C26 H26C 109.5
H26A C26 H26C 109.5
H26B C26 H26C 109.5
C28 C27 C24 111.2(2)
C28 C27 H27A 109.4
C24 C27 H27A 109.4
C28 C27 H27B 109.4
C24 C27 H27B 109.4
H27A C27 H27B 108.0
O8 C28 O9 122.9(3)
O8 C28 C27 125.7(3)
O9 C28 C27 111.4(2)
O9 C29 H29A 109.5
O9 C29 H29B 109.5
H29A C29 H29B 109.5
O9 C29 H29C 109.5
H29A C29 H29C 109.5
H29B C29 H29C 109.5
C8 N1 C15 111.7(2)
C8 N1 C7 123.5(2)
C15 N1 C7 124.5(2)
C24 N2 C20 110.4(2)
C24 N2 H2A 113.4
C20 N2 H2A 110.8
C17 O3 C18 116.5(3)
C21 O5 C22 116.4(3)
C25 O7 C26 116.1(2)
C28 O9 C29 116.1(2)

loop_
_geom_bond_atom_site_label_1
_geom_bond_atom_site_label_2
_geom_bond_distance
C1 C6 1.378(4)
C1 C2 1.389(4)
C1 H1 0.9300
C2 C3 1.368(5)
C2 H2 0.9300
C3 C4 1.368(5)
C3 H3 0.9300
C4 C5 1.381(4)
C4 H4 0.9300
C5 C6 1.374(4)
C5 H5 0.9300
C6 C7 1.511(4)
C7 N1 1.458(3)
C7 H7A 0.9700
C7 H7B 0.9700
C8 O1 1.214(3)
C8 N1 1.368(3)
C8 C9 1.545(4)
C9 C10 1.517(3)
C9 C16 1.559(3)
C9 C24 1.576(4)
C10 C11 1.380(3)
C10 C15 1.396(3)
C11 C12 1.385(4)
C11 H11 0.9300
C12 C13 1.375(4)
C12 Cl1 1.745(3)
C13 C14 1.381(4)
C13 H13 0.9300
C14 C15 1.369(4)
C14 H14 0.9300
C15 N1 1.407(3)
C16 C17 1.521(4)
C16 C20 1.541(4)
C16 H16 0.9800
C17 O2 1.198(3)
C17 O3 1.321(3)
C18 C19 1.440(6)
C18 O3 1.462(4)
C18 H18A 0.9700
C18 H18B 0.9700
C19 H19A 0.9600
C19 H19B 0.9600
C19 H19C 0.9600
C20 N2 1.460(3)
C20 C21 1.517(4)
C20 H20 0.9800
C21 O4 1.200(4)
C21 O5 1.326(4)
C22 O5 1.461(4)
C22 C23 1.487(6)
C22 H22A 0.9700
C22 H22B 0.9700
C23 H23A 0.9600
C23 H23B 0.9600
C23 H23C 0.9600
C24 N2 1.455(3)
C24 C27 1.533(3)
C24 C25 1.550(4)
C25 O6 1.195(3)
C25 O7 1.325(3)
C26 O7 1.456(3)
C26 H26A 0.9600
C26 H26B 0.9600
C26 H26C 0.9600
C27 C28 1.496(4)
C27 H27A 0.9700
C27 H27B 0.9700
C28 O8 1.201(3)
C28 O9 1.332(3)
C29 O9 1.451(3)
C29 H29A 0.9600
C29 H29B 0.9600
C29 H29C 0.9600
N2 H2A 0.8142

loop_
_geom_hbond_atom_site_label_D
_geom_hbond_atom_site_label_H
_geom_hbond_atom_site_label_A
_geom_hbond_distance_DH
_geom_hbond_distance_HA
_geom_hbond_distance_DA
_geom_hbond_angle_DHA
N2 H2A O4 0.81 2.44 2.835(3) 111.1
N2 H2A O8 0.81 2.41 2.863(3) 116.0
